data_1510262
loop_
_publ_author_name
'Kandpal, H.C.'
'Seshadri, R.'

_publ_section_title
;
 First-principles electronic structure of the delafossites A B O2 (A= Cu,
 Ag, Au; B = Al, Ga, Sc, In, y): evolution of d(10)-d(10) interactions
;
_journal_name_full 'Solid State Sciences'
_journal_page_first 1045
_journal_page_last 1052
_journal_paper_doi 10.1016/S1293-2558(02)01363-8
_journal_volume 4
_journal_year 2002
_chemical_formula_sum 'Au O2 Sc'
_chemical_name_systematic 'Au Sc O2'
_space_group_IT_number 194
_symmetry_space_group_name_Hall '-P 6c 2c'
_symmetry_space_group_name_H-M 'P 63/m m c'
_cell_angle_alpha 90
_cell_angle_beta 90
_cell_angle_gamma 120
_cell_formula_units_Z 2
_cell_length_a 3.2471
_cell_length_b 3.2471
_cell_length_c 12.3784
_cell_volume 113.028
_citation_journal_id_ASTM SSSCFJ
_cod_data_source_file gold_323.cif
_cod_data_source_block Au1O2Sc1
_cod_original_cell_volume 113.0281
_cod_original_formula_sum 'Au1 O2 Sc1'
_cod_database_code 1510262

loop_
_symmetry_equiv_pos_as_xyz
x,y,z
x-y,x,z+1/2
-y,x-y,z
-x,-y,z+1/2
-x+y,-x,z
y,-x+y,z+1/2
-y,-x,-z+1/2
x-y,-y,-z
x,x-y,-z+1/2
y,x,-z
-x+y,y,-z+1/2
-x,-x+y,-z
-x,-y,-z
-x+y,-x,-z-1/2
y,-x+y,-z
x,y,-z-1/2
x-y,x,-z
-y,x-y,-z-1/2
y,x,z-1/2
-x+y,y,z
-x,-x+y,z-1/2
-y,-x,z
x-y,-y,z-1/2
x,x-y,z

loop_
_atom_site_label
_atom_site_type_symbol
_atom_site_fract_x
_atom_site_fract_y
_atom_site_fract_z
_atom_site_occupancy
_atom_site_U_iso_or_equiv
Au1 Au+1 0.3333 0.6667 0.25 1 0.0
Sc1 Sc+3 0 0 0 1 0.0
O1 O-2 0.3333 0.6667 0.0808 1 0.0
